data_4509449
loop_
_publ_author_name
'Yan, Li'
'Yue, Qi'
'Jia, Qin-Xiang'
'Lemercier, Gilles'
'Gao, En-Qing'

_publ_section_title
;
 Lanthanide Metal&#x2212;Organic Frameworks Based on Octahedral Secondary
 Building Units: Rare Net Topology and Luminescence
;
_journal_issue 7
_journal_name_full 'Crystal Growth &amp; Design'
_journal_page_first 2984
_journal_paper_doi 10.1021/cg9000736
_journal_volume 9
_journal_year 2009
_chemical_formula_sum 'C63 H71 Eu2 N7 O27 S3'
_chemical_formula_weight 1758.37
_chemical_name_systematic
; 
 ? 
;
_space_group_IT_number 15
_symmetry_cell_setting monoclinic
_symmetry_space_group_name_Hall '-C 2yc'
_symmetry_space_group_name_H-M 'C 1 2/c 1'
_atom_sites_solution_hydrogens geom
_atom_sites_solution_primary direct
_atom_sites_solution_secondary difmap
_audit_creation_method SHELXL-97
_cell_angle_alpha 90.00
_cell_angle_beta 98.8010(10)
_cell_angle_gamma 90.00
_cell_formula_units_Z 8
_cell_length_a 34.8041(14)
_cell_length_b 14.8602(6)
_cell_length_c 29.7740(12)
_cell_measurement_reflns_used 9890
_cell_measurement_temperature 123(2)
_cell_measurement_theta_max 25.51
_cell_measurement_theta_min 2.24
_cell_volume 15217.7(11)
_computing_cell_refinement 'Bruker SMART'
_computing_data_collection 'Bruker SMART'
_computing_data_reduction 'Bruker SHELXTL'
_computing_molecular_graphics 'Bruker SHELXTL'
_computing_publication_material 'Bruker SHELXTL'
_computing_structure_refinement 'Bruker SHELXTL'
_computing_structure_solution 'Bruker SHELXTL'
_diffrn_ambient_temperature 123(2)
_diffrn_measured_fraction_theta_full 0.997
_diffrn_measured_fraction_theta_max 0.997
_diffrn_measurement_device_type 'CCD area detector'
_diffrn_measurement_method 'phi and omega scans'
_diffrn_radiation_monochromator graphite
_diffrn_radiation_source 'fine-focus sealed tube'
_diffrn_radiation_type MoK\a
_diffrn_radiation_wavelength 0.71073
_diffrn_reflns_av_R_equivalents 0.0768
_diffrn_reflns_av_sigmaI/netI 0.0555
_diffrn_reflns_limit_h_max 42
_diffrn_reflns_limit_h_min -42
_diffrn_reflns_limit_k_max 18
_diffrn_reflns_limit_k_min -17
_diffrn_reflns_limit_l_max 36
_diffrn_reflns_limit_l_min -36
_diffrn_reflns_number 92831
_diffrn_reflns_theta_full 26.01
_diffrn_reflns_theta_max 26.01
_diffrn_reflns_theta_min 1.18
_exptl_absorpt_coefficient_mu 1.797
_exptl_absorpt_correction_T_max 0.8133
_exptl_absorpt_correction_T_min 0.6723
_exptl_absorpt_correction_type multi-scan
_exptl_absorpt_process_details SADABS
_exptl_crystal_colour COLORLESS
_exptl_crystal_density_diffrn 1.535
_exptl_crystal_density_method 'not measured'
_exptl_crystal_description BLOCK
_exptl_crystal_F_000 7104
_exptl_crystal_size_max 0.24
_exptl_crystal_size_mid 0.18
_exptl_crystal_size_min 0.12
_platon_squeeze_details
;
The structure has a large volume fraction of solvent-accessible voids (31%
 of the unit cell volume) containing a number of residual electron density
 peaks attributable to lattice solvent molecules (water and DMF), which 
 were heavily disordered and could not be satisfactorily refined to
 a reasonable disorder model even using the data collected at low temperature
 (123 K). Given that the refinement of the metal-organic coordination
 framework is essentially uninfluenced by the presence of the disordered
 solvent, the SQUEEZE routine in the PLATON software package [A.L. Spek,
 J. Appl. Crystallogr. 2003, 36, 7-13.] was applied to subtract the
 diffraction contribution from the solvent molecules.
;
_refine_diff_density_max 2.565
_refine_diff_density_min -2.213
_refine_diff_density_rms 0.159
_refine_ls_extinction_method none
_refine_ls_goodness_of_fit_ref 1.048
_refine_ls_hydrogen_treatment constr
_refine_ls_matrix_type full
_refine_ls_number_parameters 762
_refine_ls_number_reflns 14937
_refine_ls_number_restraints 0
_refine_ls_restrained_S_all 1.048
_refine_ls_R_factor_all 0.0702
_refine_ls_R_factor_gt 0.0519
_refine_ls_shift/su_max 0.001
_refine_ls_shift/su_mean 0.000
_refine_ls_structure_factor_coef Fsqd
_refine_ls_weighting_details 'calc w=1/[\s^2^(Fo^2^)+(0.0839P)^2^+0.0000P] where P=(Fo^2^+2Fc^2^)/3'
_refine_ls_weighting_scheme calc
_refine_ls_wR_factor_gt 0.1304
_refine_ls_wR_factor_ref 0.1371
_reflns_number_gt 11242
_reflns_number_total 14937
_reflns_threshold_expression >2sigma(I)
_cod_data_source_file cg9000736sup3.cif
_cod_data_source_block Eu123K
_cod_depositor_comments
;
The following automatic conversions were performed:

'_symmetry_cell_setting' value 'Monoclinic' changed to 'monoclinic'
according to /home/saulius/struct/CIF-dictionaries/cif_core.dic
dictionary named 'cif_core.dic' version 2.4.2 from
2011-04-26.

'_exptl_absorpt_correction_type' value 'multi scan'
changed to 'multi-scan' according to
/home/saulius/struct/CIF-dictionaries/cif_core.dic dictionary named
'cif_core.dic' version 2.4.2 from
2011-04-26.

'_refine_ls_hydrogen_treatment' value 'CONSTR' changed
to 'constr' according to
/home/saulius/struct/CIF-dictionaries/cif_core.dic dictionary named
'cif_core.dic' version 2.4.2 from 2011-04-26.

Automatic conversion script
Id: cif_fix_values 1891 2012-01-12 08:04:46Z andrius 
;
_cod_original_sg_symbol_H-M 'C2/c  '
_cod_database_code 4509449

loop_
_symmetry_equiv_pos_as_xyz
'x, y, z'
'-x, y, -z+1/2'
'x+1/2, y+1/2, z'
'-x+1/2, y+1/2, -z+1/2'
'-x, -y, -z'
'x, -y, z-1/2'
'-x+1/2, -y+1/2, -z'
'x+1/2, -y+1/2, z-1/2'

loop_
_atom_site_label
_atom_site_type_symbol
_atom_site_fract_x
_atom_site_fract_y
_atom_site_fract_z
_atom_site_U_iso_or_equiv
_atom_site_adp_type
_atom_site_occupancy
_atom_site_symmetry_multiplicity
_atom_site_calc_flag
_atom_site_refinement_flags
Eu1 Eu 0.209651(8) 0.596897(19) 0.358952(9) 0.01728(9) Uani 1 1 d .
Eu2 Eu 0.087049(8) 0.553416(19) 0.343792(9) 0.01858(9) Uani 1 1 d .
S1 S 0.09373(5) 0.48043(14) 0.09196(5) 0.0382(4) Uani 1 1 d .
S2 S 0.20479(5) 1.06166(11) 0.35285(7) 0.0379(4) Uani 1 1 d .
S3 S 0.40547(5) 0.32681(12) 0.40418(5) 0.0347(4) Uani 1 1 d .
C1 C 0.14195(17) 0.5905(4) 0.2609(2) 0.0269(13) Uani 1 1 d .
C2 C 0.14447(17) 0.5902(4) 0.2110(2) 0.0281(13) Uani 1 1 d .
C3 C 0.11694(17) 0.5459(4) 0.1805(2) 0.0281(14) Uani 1 1 d .
H3A H 0.0950 0.5182 0.1903 0.034 Uiso 1 1 calc R
C4 C 0.17572(17) 0.6328(5) 0.1945(2) 0.0319(15) Uani 1 1 d .
H4A H 0.1947 0.6635 0.2153 0.038 Uiso 1 1 calc R
C5 C 0.12212(16) 0.5429(4) 0.1353(2) 0.0257(13) Uani 1 1 d .
C6 C 0.17954(17) 0.6314(5) 0.1497(2) 0.0314(15) Uani 1 1 d .
H6A H 0.2002 0.6631 0.1392 0.038 Uiso 1 1 calc R
C7 C 0.15278(18) 0.5829(4) 0.1194(2) 0.0291(14) Uani 1 1 d .
C8 C 0.15425(18) 0.5638(4) 0.0710(2) 0.0280(14) Uani 1 1 d .
C9 C 0.12409(17) 0.5075(5) 0.0518(2) 0.0304(14) Uani 1 1 d .
C10 C 0.18278(17) 0.5894(4) 0.0452(2) 0.0274(13) Uani 1 1 d .
H10A H 0.2031 0.6293 0.0573 0.033 Uiso 1 1 calc R
C11 C 0.12161(17) 0.4756(5) 0.0082(2) 0.0298(14) Uani 1 1 d .
H11A H 0.1002 0.4396 -0.0048 0.036 Uiso 1 1 calc R
C12 C 0.18070(17) 0.5553(4) 0.0021(2) 0.0278(13) Uani 1 1 d .
H12A H 0.2001 0.5718 -0.0157 0.033 Uiso 1 1 calc R
C13 C 0.15094(16) 0.4971(4) -0.01652(18) 0.0239(13) Uani 1 1 d .
C14 C 0.15254(17) 0.4541(4) -0.06168(18) 0.0230(12) Uani 1 1 d .
C15 C 0.13099(18) 0.7466(4) 0.35215(19) 0.0259(13) Uani 1 1 d .
C16 C 0.13256(19) 0.8477(4) 0.3511(2) 0.0318(14) Uani 1 1 d .
C17 C 0.0978(2) 0.8940(6) 0.3477(3) 0.060(2) Uani 1 1 d .
H17A H 0.0741 0.8612 0.3446 0.071 Uiso 1 1 calc R
C18 C 0.16707(19) 0.8926(4) 0.3533(2) 0.0319(14) Uani 1 1 d .
H18A H 0.1912 0.8617 0.3552 0.038 Uiso 1 1 calc R
C19 C 0.0967(2) 0.9879(5) 0.3487(3) 0.066(3) Uani 1 1 d .
H19A H 0.0728 1.0191 0.3483 0.079 Uiso 1 1 calc R
C20 C 0.16492(18) 0.9880(4) 0.3526(2) 0.0327(15) Uani 1 1 d .
C21 C 0.1309(2) 1.0337(5) 0.3504(3) 0.0423(18) Uani 1 1 d .
C22 C 0.13625(19) 1.1346(5) 0.3512(3) 0.0432(18) Uani 1 1 d .
C23 C 0.1089(2) 1.1992(5) 0.3508(3) 0.060(2) Uani 1 1 d .
H23A H 0.0824 1.1839 0.3505 0.072 Uiso 1 1 calc R
C24 C 0.17508(18) 1.1563(4) 0.3540(2) 0.0305(14) Uani 1 1 d .
C25 C 0.1204(2) 1.2869(5) 0.3508(3) 0.052(2) Uani 1 1 d .
H25A H 0.1013 1.3330 0.3493 0.062 Uiso 1 1 calc R
C26 C 0.1881(2) 1.2460(4) 0.3557(2) 0.0343(15) Uani 1 1 d .
H26A H 0.2149 1.2609 0.3587 0.041 Uiso 1 1 calc R
C27 C 0.15946(17) 1.3110(4) 0.3529(2) 0.0262(13) Uani 1 1 d .
C28 C 0.16990(16) 1.4098(4) 0.35179(19) 0.0215(12) Uani 1 1 d .
C29 C 0.27817(17) 0.5136(4) 0.3417(2) 0.0295(14) Uani 1 1 d .
C30 C 0.31243(17) 0.4555(4) 0.3343(2) 0.0308(14) Uani 1 1 d .
C31 C 0.33802(17) 0.4254(4) 0.3716(2) 0.0270(13) Uani 1 1 d .
H31A H 0.3347 0.4413 0.4016 0.032 Uiso 1 1 calc R
C32 C 0.31724(18) 0.4318(4) 0.2905(2) 0.0328(15) Uani 1 1 d .
H32A H 0.2991 0.4526 0.2655 0.039 Uiso 1 1 calc R
C33 C 0.36870(17) 0.3710(4) 0.3632(2) 0.0301(14) Uani 1 1 d .
C34 C 0.34803(19) 0.3782(5) 0.2826(2) 0.0370(16) Uani 1 1 d .
H34A H 0.3510 0.3623 0.2524 0.044 Uiso 1 1 calc R
C35 C 0.37453(17) 0.3480(4) 0.3192(2) 0.0274(13) Uani 1 1 d .
C36 C 0.40971(16) 0.2916(4) 0.3195(2) 0.0265(13) Uani 1 1 d .
C37 C 0.42878(17) 0.2755(4) 0.36234(19) 0.0268(13) Uani 1 1 d .
C38 C 0.42328(17) 0.2550(4) 0.28206(19) 0.0256(13) Uani 1 1 d .
H38A H 0.4097 0.2643 0.2522 0.031 Uiso 1 1 calc R
C39 C 0.46266(17) 0.2242(4) 0.3704(2) 0.0273(13) Uani 1 1 d .
H39A H 0.4756 0.2138 0.4004 0.033 Uiso 1 1 calc R
C40 C 0.45693(16) 0.2047(4) 0.2891(2) 0.0250(13) Uani 1 1 d .
H40A H 0.4668 0.1803 0.2637 0.030 Uiso 1 1 calc R
C41 C 0.47681(16) 0.1890(4) 0.3329(2) 0.0267(13) Uani 1 1 d .
C42 C 0.51375(16) 0.1368(4) 0.33924(19) 0.0224(12) Uani 1 1 d .
C43 C 0.0416(2) 0.4358(5) 0.4187(2) 0.0375(16) Uani 1 1 d .
H43A H 0.0220 0.4806 0.4175 0.045 Uiso 1 1 calc R
C44 C 0.0157(3) 0.3731(8) 0.4822(3) 0.089(4) Uani 1 1 d .
H44A H -0.0039 0.4203 0.4744 0.134 Uiso 1 1 calc R
H44B H 0.0290 0.3825 0.5133 0.134 Uiso 1 1 calc R
H44C H 0.0029 0.3141 0.4800 0.134 Uiso 1 1 calc R
C45 C 0.0742(3) 0.3069(7) 0.4559(4) 0.085(3) Uani 1 1 d .
H45A H 0.0958 0.3274 0.4409 0.128 Uiso 1 1 calc R
H45B H 0.0636 0.2509 0.4417 0.128 Uiso 1 1 calc R
H45C H 0.0837 0.2963 0.4882 0.128 Uiso 1 1 calc R
C46 C 0.04689(18) 0.4376(4) 0.2523(2) 0.0315(14) Uani 1 1 d .
H46A H 0.0370 0.4951 0.2426 0.038 Uiso 1 1 calc R
C47 C 0.0236(3) 0.3819(6) 0.1762(3) 0.074(2) Uani 1 1 d .
H47A H 0.0154 0.4445 0.1706 0.111 Uiso 1 1 calc R
H47B H 0.0007 0.3426 0.1714 0.111 Uiso 1 1 calc R
H47C H 0.0415 0.3648 0.1552 0.111 Uiso 1 1 calc R
C48 C 0.0585(3) 0.2845(6) 0.2367(3) 0.074(2) Uani 1 1 d .
H48A H 0.0633 0.2819 0.2699 0.111 Uiso 1 1 calc R
H48B H 0.0830 0.2745 0.2248 0.111 Uiso 1 1 calc R
H48C H 0.0398 0.2377 0.2250 0.111 Uiso 1 1 calc R
C49 C 0.2538(2) 0.7451(7) 0.2962(3) 0.061(2) Uani 1 1 d .
H49A H 0.2496 0.7016 0.2726 0.073 Uiso 1 1 calc R
C50 C 0.2898(5) 0.8284(11) 0.2458(4) 0.149(7) Uani 1 1 d .
H50A H 0.2792 0.7812 0.2245 0.224 Uiso 1 1 calc R
H50B H 0.3182 0.8240 0.2514 0.224 Uiso 1 1 calc R
H50C H 0.2822 0.8875 0.2328 0.224 Uiso 1 1 calc R
C51 C 0.2838(3) 0.8834(6) 0.3230(5) 0.101(4) Uani 1 1 d .
H51A H 0.2701 0.8696 0.3485 0.152 Uiso 1 1 calc R
H51B H 0.2758 0.9428 0.3107 0.152 Uiso 1 1 calc R
H51C H 0.3119 0.8835 0.3335 0.152 Uiso 1 1 calc R
C52 C 0.2716(3) 0.6938(8) 0.4404(5) 0.102(4) Uani 1 1 d .
H52A H 0.2870 0.6407 0.4421 0.122 Uiso 1 1 calc R
C53 C 0.2641(6) 0.8462(9) 0.4591(5) 0.153(5) Uani 1 1 d .
H53A H 0.2374 0.8278 0.4475 0.229 Uiso 1 1 calc R
H53B H 0.2728 0.8905 0.4384 0.229 Uiso 1 1 calc R
H53C H 0.2651 0.8730 0.4893 0.229 Uiso 1 1 calc R
C54 C 0.3263(6) 0.7558(9) 0.4950(5) 0.153(5) Uani 1 1 d .
H54A H 0.3241 0.7821 0.5246 0.229 Uiso 1 1 calc R
H54B H 0.3480 0.7840 0.4828 0.229 Uiso 1 1 calc R
H54C H 0.3310 0.6909 0.4984 0.229 Uiso 1 1 calc R
N1 N 0.04287(18) 0.3728(4) 0.22207(19) 0.0424(15) Uani 1 1 d .
N2 N 0.0435(2) 0.3765(5) 0.4512(2) 0.0519(17) Uani 1 1 d .
N3 N 0.27468(19) 0.8174(5) 0.2886(3) 0.0587(19) Uani 1 1 d .
N4 N 0.2882(3) 0.7719(8) 0.4620(4) 0.118(4) Uani 1 1 d .
O1 O 0.10953(12) 0.5758(3) 0.27232(13) 0.0310(10) Uani 1 1 d .
O2 O 0.17323(13) 0.6054(3) 0.28671(14) 0.0362(11) Uani 1 1 d .
O3 O 0.05567(13) 0.5194(4) 0.08043(16) 0.0554(16) Uani 1 1 d .
O4 O 0.09600(17) 0.3864(4) 0.10184(18) 0.0564(15) Uani 1 1 d .
O5 O 0.12097(12) 0.4231(3) -0.08251(13) 0.0276(9) Uani 1 1 d .
O6 O 0.18501(11) 0.4520(3) -0.07494(13) 0.0261(9) Uani 1 1 d .
O7 O 0.09870(12) 0.7095(3) 0.34068(14) 0.0300(10) Uani 1 1 d .
O8 O 0.16280(13) 0.7071(3) 0.36403(15) 0.0365(11) Uani 1 1 d .
O9 O 0.21975(16) 1.0590(4) 0.3096(2) 0.0595(15) Uani 1 1 d .
O10 O 0.23190(15) 1.0531(3) 0.3935(2) 0.0577(16) Uani 1 1 d .
O11 O 0.14280(11) 1.4664(3) 0.34766(14) 0.0279(9) Uani 1 1 d .
O12 O 0.20468(12) 1.4314(3) 0.35428(16) 0.0329(10) Uani 1 1 d .
O13 O 0.27456(11) 0.5343(3) 0.38216(14) 0.0303(10) Uani 1 1 d .
O14 O 0.25474(13) 0.5384(3) 0.30809(15) 0.0362(11) Uani 1 1 d .
O15 O 0.42923(14) 0.3980(4) 0.42671(17) 0.0502(14) Uani 1 1 d .
O16 O 0.39037(15) 0.2612(4) 0.43257(16) 0.0518(14) Uani 1 1 d .
O17 O 0.53303(11) 0.1271(3) 0.37809(13) 0.0281(9) Uani 1 1 d .
O18 O 0.52458(11) 0.1019(3) 0.30441(14) 0.0268(9) Uani 1 1 d .
O19 O 0.06294(13) 0.4389(3) 0.38957(16) 0.0379(11) Uani 1 1 d .
O20 O 0.06225(13) 0.4305(3) 0.29195(16) 0.0342(11) Uani 1 1 d .
O21 O 0.24002(13) 0.6907(3) 0.42067(16) 0.0418(12) Uani 1 1 d .
O22 O 0.23994(14) 0.7294(3) 0.32953(18) 0.0453(13) Uani 1 1 d .

loop_
_atom_site_aniso_label
_atom_site_aniso_U_11
_atom_site_aniso_U_22
_atom_site_aniso_U_33
_atom_site_aniso_U_23
_atom_site_aniso_U_13
_atom_site_aniso_U_12
Eu1 0.01398(14) 0.01593(15) 0.02266(15) 0.00083(11) 0.00513(11) 0.00349(11)
Eu2 0.01367(15) 0.01740(15) 0.02513(16) 0.00189(11) 0.00439(11) 0.00380(11)
S1 0.0262(9) 0.0625(12) 0.0281(8) -0.0155(8) 0.0111(7) -0.0156(8)
S2 0.0271(9) 0.0201(8) 0.0672(12) -0.0013(8) 0.0092(8) 0.0034(7)
S3 0.0259(8) 0.0473(11) 0.0315(8) -0.0027(7) 0.0064(7) 0.0176(7)
C1 0.024(3) 0.028(3) 0.030(3) -0.002(3) 0.007(3) 0.010(3)
C2 0.024(3) 0.034(4) 0.026(3) 0.001(3) 0.002(2) 0.004(3)
C3 0.021(3) 0.038(4) 0.027(3) -0.003(3) 0.010(2) -0.005(3)
C4 0.020(3) 0.046(4) 0.030(3) -0.012(3) 0.006(3) -0.001(3)
C5 0.018(3) 0.031(3) 0.029(3) -0.011(3) 0.004(2) -0.005(2)
C6 0.015(3) 0.053(4) 0.026(3) -0.007(3) 0.005(2) -0.004(3)
C7 0.023(3) 0.034(4) 0.031(3) -0.003(3) 0.006(3) 0.000(3)
C8 0.024(3) 0.034(4) 0.025(3) -0.002(3) 0.001(2) 0.000(3)
C9 0.021(3) 0.038(4) 0.033(3) 0.000(3) 0.010(3) -0.004(3)
C10 0.022(3) 0.031(3) 0.030(3) -0.008(3) 0.008(3) -0.008(3)
C11 0.020(3) 0.043(4) 0.026(3) -0.007(3) 0.005(2) -0.002(3)
C12 0.022(3) 0.034(4) 0.029(3) 0.002(3) 0.008(2) 0.000(3)
C13 0.021(3) 0.032(3) 0.018(3) -0.002(2) 0.003(2) 0.002(3)
C14 0.025(3) 0.024(3) 0.020(3) 0.000(2) 0.007(2) 0.001(2)
C15 0.034(3) 0.015(3) 0.032(3) 0.001(2) 0.015(3) 0.005(3)
C16 0.032(3) 0.018(3) 0.045(4) 0.000(3) 0.006(3) 0.000(3)
C17 0.041(5) 0.038(5) 0.100(7) -0.001(4) 0.012(4) 0.022(4)
C18 0.030(3) 0.023(3) 0.044(4) -0.002(3) 0.009(3) -0.001(3)
C19 0.038(4) 0.027(4) 0.133(8) -0.004(5) 0.011(5) 0.000(4)
C20 0.025(3) 0.030(4) 0.044(4) 0.004(3) 0.007(3) -0.001(3)
C21 0.027(4) 0.036(4) 0.064(5) 0.009(3) 0.007(3) 0.005(3)
C22 0.022(3) 0.041(4) 0.066(5) -0.005(4) 0.003(3) 0.007(3)
C23 0.036(4) 0.026(4) 0.119(8) -0.004(4) 0.014(5) -0.010(3)
C24 0.029(3) 0.027(3) 0.035(3) -0.003(3) 0.003(3) 0.013(3)
C25 0.028(4) 0.027(4) 0.099(6) 0.003(4) 0.007(4) 0.007(3)
C26 0.035(4) 0.021(3) 0.048(4) 0.000(3) 0.012(3) 0.016(3)
C27 0.024(3) 0.011(3) 0.044(4) -0.001(2) 0.008(3) 0.000(2)
C28 0.015(3) 0.017(3) 0.032(3) 0.002(2) 0.001(2) 0.006(2)
C29 0.023(3) 0.023(3) 0.046(4) 0.004(3) 0.014(3) 0.001(3)
C30 0.017(3) 0.039(4) 0.037(3) -0.004(3) 0.008(3) 0.008(3)
C31 0.021(3) 0.024(3) 0.037(3) -0.001(3) 0.006(3) 0.007(2)
C32 0.025(3) 0.034(4) 0.041(4) 0.005(3) 0.008(3) 0.013(3)
C33 0.020(3) 0.034(4) 0.038(4) 0.000(3) 0.010(3) 0.008(3)
C34 0.030(4) 0.044(4) 0.039(4) 0.000(3) 0.010(3) 0.017(3)
C35 0.023(3) 0.025(3) 0.036(3) 0.001(3) 0.009(3) 0.010(3)
C36 0.016(3) 0.029(3) 0.036(3) -0.002(3) 0.006(2) 0.007(2)
C37 0.024(3) 0.030(3) 0.027(3) 0.001(2) 0.004(2) 0.010(3)
C38 0.023(3) 0.028(3) 0.026(3) -0.001(3) 0.005(2) 0.008(3)
C39 0.024(3) 0.027(3) 0.031(3) 0.000(3) 0.003(3) 0.009(3)
C40 0.019(3) 0.022(3) 0.035(3) -0.001(3) 0.007(2) 0.002(2)
C41 0.016(3) 0.026(3) 0.038(3) 0.001(3) 0.006(3) 0.003(2)
C42 0.018(3) 0.024(3) 0.027(3) 0.001(2) 0.008(2) -0.001(2)
C43 0.034(4) 0.033(4) 0.043(4) 0.011(3) 0.001(3) -0.010(3)
C44 0.106(9) 0.104(9) 0.069(6) 0.032(6) 0.050(6) -0.007(7)
C45 0.093(8) 0.070(7) 0.093(8) 0.042(6) 0.018(6) 0.019(6)
C46 0.022(3) 0.027(3) 0.046(4) -0.009(3) 0.006(3) 0.003(3)
C47 0.099(6) 0.057(4) 0.062(4) -0.020(3) -0.002(4) 0.007(4)
C48 0.099(6) 0.057(4) 0.062(4) -0.020(3) -0.002(4) 0.007(4)
C49 0.047(5) 0.078(7) 0.058(5) 0.015(5) 0.004(4) -0.012(5)
C50 0.170(15) 0.181(16) 0.112(10) 0.074(11) 0.075(10) -0.021(12)
C51 0.088(8) 0.039(6) 0.195(14) -0.009(7) 0.076(9) -0.011(5)
C52 0.076(8) 0.069(7) 0.161(12) -0.058(8) 0.018(8) -0.016(6)
C53 0.245(15) 0.078(7) 0.128(9) -0.034(6) 0.004(9) 0.035(8)
C54 0.245(15) 0.078(7) 0.128(9) -0.034(6) 0.004(9) 0.035(8)
N1 0.047(4) 0.036(3) 0.042(3) -0.012(3) -0.001(3) 0.004(3)
N2 0.056(4) 0.057(4) 0.041(4) 0.020(3) 0.004(3) -0.005(3)
N3 0.042(4) 0.062(5) 0.078(5) 0.032(4) 0.026(3) -0.005(3)
N4 0.093(8) 0.118(9) 0.134(9) -0.060(7) -0.011(7) -0.022(7)
O1 0.027(2) 0.041(3) 0.026(2) 0.0014(19) 0.0079(18) 0.011(2)
O2 0.033(3) 0.048(3) 0.027(2) 0.002(2) 0.0019(19) 0.005(2)
O3 0.018(2) 0.111(5) 0.039(3) -0.021(3) 0.008(2) -0.008(3)
O4 0.078(4) 0.045(3) 0.051(3) -0.014(2) 0.027(3) -0.028(3)
O5 0.025(2) 0.029(2) 0.029(2) -0.0059(18) 0.0071(18) -0.0043(18)
O6 0.021(2) 0.036(2) 0.023(2) -0.0037(18) 0.0074(17) -0.0012(18)
O7 0.029(2) 0.018(2) 0.041(2) 0.0030(18) 0.0004(19) -0.0104(19)
O8 0.038(3) 0.024(2) 0.053(3) 0.012(2) 0.023(2) 0.020(2)
O9 0.057(4) 0.042(3) 0.088(4) -0.009(3) 0.038(3) -0.004(3)
O10 0.041(3) 0.031(3) 0.091(4) 0.002(3) -0.022(3) 0.005(2)
O11 0.024(2) 0.022(2) 0.037(2) -0.0009(18) 0.0017(18) 0.0106(17)
O12 0.023(2) 0.021(2) 0.056(3) -0.009(2) 0.010(2) -0.0030(18)
O13 0.013(2) 0.038(3) 0.039(3) -0.006(2) 0.0017(18) 0.0071(18)
O14 0.029(2) 0.042(3) 0.040(3) 0.010(2) 0.014(2) 0.019(2)
O15 0.039(3) 0.058(4) 0.049(3) -0.018(3) -0.008(2) 0.018(3)
O16 0.050(3) 0.073(4) 0.037(3) 0.016(3) 0.022(2) 0.025(3)
O17 0.022(2) 0.033(2) 0.031(2) 0.0017(18) 0.0069(18) 0.0106(18)
O18 0.017(2) 0.030(2) 0.033(2) -0.0012(18) 0.0021(17) 0.0079(17)
O19 0.037(3) 0.032(3) 0.047(3) 0.011(2) 0.014(2) -0.002(2)
O20 0.033(3) 0.022(2) 0.047(3) -0.0078(19) 0.003(2) 0.0030(19)
O21 0.024(2) 0.055(3) 0.044(3) -0.013(2) -0.002(2) -0.005(2)
O22 0.046(3) 0.033(3) 0.067(3) 0.013(2) 0.037(3) -0.001(2)

loop_
_atom_type_symbol
_atom_type_description
_atom_type_scat_dispersion_real
_atom_type_scat_dispersion_imag
_atom_type_scat_source
C C 0.0033 0.0016 'International Tables Vol C Tables 4.2.6.8 and 6.1.1.4'
H H 0.0000 0.0000 'International Tables Vol C Tables 4.2.6.8 and 6.1.1.4'
N N 0.0061 0.0033 'International Tables Vol C Tables 4.2.6.8 and 6.1.1.4'
O O 0.0106 0.0060 'International Tables Vol C Tables 4.2.6.8 and 6.1.1.4'
S S 0.1246 0.1234 'International Tables Vol C Tables 4.2.6.8 and 6.1.1.4'
Eu Eu -0.1578 3.6682 'International Tables Vol C Tables 4.2.6.8 and 6.1.1.4'

loop_
_geom_angle_atom_site_label_1
_geom_angle_atom_site_label_2
_geom_angle_atom_site_label_3
_geom_angle
_geom_angle_site_symmetry_1
_geom_angle_site_symmetry_3
O2 Eu1 O8 74.60(16) . .
O2 Eu1 O6 124.56(15) . 6_566
O8 Eu1 O6 79.44(14) . 6_566
O2 Eu1 O21 141.67(17) . .
O8 Eu1 O21 76.97(17) . .
O6 Eu1 O21 73.62(15) 6_566 .
O2 Eu1 O13 129.16(15) . .
O8 Eu1 O13 150.97(16) . .
O6 Eu1 O13 94.85(14) 6_566 .
O21 Eu1 O13 74.12(15) . .
O2 Eu1 O22 80.20(17) . .
O8 Eu1 O22 78.61(16) . .
O6 Eu1 O22 140.24(16) 6_566 .
O21 Eu1 O22 69.36(18) . .
O13 Eu1 O22 88.69(16) . .
O2 Eu1 O12 88.76(16) . 1_545
O8 Eu1 O12 131.29(15) . 1_545
O6 Eu1 O12 73.21(14) 6_566 1_545
O21 Eu1 O12 129.51(16) . 1_545
O13 Eu1 O12 71.97(14) . 1_545
O22 Eu1 O12 143.96(15) . 1_545
O2 Eu1 O14 76.25(15) . .
O8 Eu1 O14 142.55(14) . .
O6 Eu1 O14 137.33(14) 6_566 .
O21 Eu1 O14 114.79(16) . .
O13 Eu1 O14 53.09(14) . .
O22 Eu1 O14 73.68(15) . .
O12 Eu1 O14 70.38(15) 1_545 .
O2 Eu1 O11 68.22(14) . 1_545
O8 Eu1 O11 85.62(14) . 1_545
O6 Eu1 O11 61.62(12) 6_566 1_545
O21 Eu1 O11 134.23(14) . 1_545
O13 Eu1 O11 116.89(13) . 1_545
O22 Eu1 O11 147.50(15) . 1_545
O12 Eu1 O11 45.96(12) 1_545 1_545
O14 Eu1 O11 104.77(14) . 1_545
O2 Eu1 C28 79.08(16) . 1_545
O8 Eu1 C28 108.99(15) . 1_545
O6 Eu1 C28 64.47(15) 6_566 1_545
O21 Eu1 C28 135.12(16) . 1_545
O13 Eu1 C28 93.55(14) . 1_545
O22 Eu1 C28 154.95(16) . 1_545
O12 Eu1 C28 22.35(14) 1_545 1_545
O14 Eu1 C28 87.79(15) . 1_545
O11 Eu1 C28 23.67(12) 1_545 1_545
O2 Eu1 Eu2 61.08(11) . .
O8 Eu1 Eu2 54.27(12) . .
O6 Eu1 Eu2 63.91(9) 6_566 .
O21 Eu1 Eu2 118.77(11) . .
O13 Eu1 Eu2 146.94(11) . .
O22 Eu1 Eu2 124.03(12) . .
O12 Eu1 Eu2 77.47(10) 1_545 .
O14 Eu1 Eu2 126.41(11) . .
O11 Eu1 Eu2 31.51(7) 1_545 .
C28 Eu1 Eu2 55.15(10) 1_545 .
O11 Eu2 O5 74.92(14) 1_545 6_566
O11 Eu2 O7 113.74(15) 1_545 .
O5 Eu2 O7 79.98(14) 6_566 .
O11 Eu2 O1 74.79(14) 1_545 .
O5 Eu2 O1 128.39(14) 6_566 .
O7 Eu2 O1 75.37(15) . .
O11 Eu2 O19 86.52(15) 1_545 .
O5 Eu2 O19 75.27(15) 6_566 .
O7 Eu2 O19 142.49(16) . .
O1 Eu2 O19 142.04(16) . .
O11 Eu2 O18 150.90(14) 1_545 3_455
O5 Eu2 O18 133.94(14) 6_566 3_455
O7 Eu2 O18 80.51(14) . 3_455
O1 Eu2 O18 85.39(14) . 3_455
O19 Eu2 O18 96.87(15) . 3_455
O11 Eu2 O20 80.08(14) 1_545 .
O5 Eu2 O20 140.59(15) 6_566 .
O7 Eu2 O20 138.69(14) . .
O1 Eu2 O20 71.19(16) . .
O19 Eu2 O20 73.24(16) . .
O18 Eu2 O20 73.38(14) 3_455 .
O11 Eu2 O17 153.04(14) 1_545 3_455
O5 Eu2 O17 81.77(13) 6_566 3_455
O7 Eu2 O17 74.47(15) . 3_455
O1 Eu2 O17 131.52(13) . 3_455
O19 Eu2 O17 74.46(15) . 3_455
O18 Eu2 O17 52.86(13) 3_455 3_455
O20 Eu2 O17 111.39(14) . 3_455
O11 Eu2 C42 172.17(16) 1_545 3_455
O5 Eu2 C42 107.51(15) 6_566 3_455
O7 Eu2 C42 74.10(16) . 3_455
O1 Eu2 C42 108.15(15) . 3_455
O19 Eu2 C42 86.94(16) . 3_455
O18 Eu2 C42 26.59(14) 3_455 3_455
O20 Eu2 C42 93.90(16) . 3_455
O17 Eu2 C42 26.39(14) 3_455 3_455
O11 Eu2 Eu1 42.65(10) 1_545 .
O5 Eu2 Eu1 61.86(10) 6_566 .
O7 Eu2 Eu1 71.36(10) . .
O1 Eu2 Eu1 67.47(10) . .
O19 Eu2 Eu1 118.41(11) . .
O18 Eu2 Eu1 144.72(10) 3_455 .
O20 Eu2 Eu1 115.30(10) . .
O17 Eu2 Eu1 133.31(10) 3_455 .
C42 Eu2 Eu1 145.12(12) 3_455 .
O4 S1 O3 117.6(4) . .
O4 S1 C9 110.1(3) . .
O3 S1 C9 111.8(3) . .
O4 S1 C5 110.9(3) . .
O3 S1 C5 110.8(3) . .
C9 S1 C5 92.9(3) . .
O10 S2 O9 117.9(4) . .
O10 S2 C24 111.8(3) . .
O9 S2 C24 109.3(3) . .
O10 S2 C20 111.5(3) . .
O9 S2 C20 111.4(3) . .
C24 S2 C20 91.8(3) . .
O16 S3 O15 117.2(3) . .
O16 S3 C33 111.6(3) . .
O15 S3 C33 110.7(3) . .
O16 S3 C37 111.8(3) . .
O15 S3 C37 110.7(3) . .
C33 S3 C37 92.1(3) . .
O1 C1 O2 127.0(6) . .
O1 C1 C2 117.5(5) . .
O2 C1 C2 115.5(5) . .
C3 C2 C4 118.6(6) . .
C3 C2 C1 120.8(6) . .
C4 C2 C1 120.5(5) . .
C2 C3 C5 118.2(6) . .
C2 C3 H3A 120.9 . .
C5 C3 H3A 120.9 . .
C6 C4 C2 122.1(6) . .
C6 C4 H4A 118.9 . .
C2 C4 H4A 118.9 . .
C7 C5 C3 123.2(5) . .
C7 C5 S1 110.8(4) . .
C3 C5 S1 125.8(5) . .
C4 C6 C7 119.1(6) . .
C4 C6 H6A 120.5 . .
C7 C6 H6A 120.5 . .
C5 C7 C6 118.7(6) . .
C5 C7 C8 113.6(5) . .
C6 C7 C8 127.7(6) . .
C9 C8 C10 119.5(5) . .
C9 C8 C7 112.2(5) . .
C10 C8 C7 128.1(6) . .
C11 C9 C8 122.0(6) . .
C11 C9 S1 127.4(5) . .
C8 C9 S1 110.5(5) . .
C12 C10 C8 118.2(6) . .
C12 C10 H10A 120.9 . .
C8 C10 H10A 120.9 . .
C9 C11 C13 118.6(6) . .
C9 C11 H11A 120.7 . .
C13 C11 H11A 120.7 . .
C10 C12 C13 121.9(6) . .
C10 C12 H12A 119.0 . .
C13 C12 H12A 119.0 . .
C11 C13 C12 119.7(5) . .
C11 C13 C14 120.7(5) . .
C12 C13 C14 119.5(5) . .
O6 C14 O5 126.5(5) . .
O6 C14 C13 116.9(5) . .
O5 C14 C13 116.6(5) . .
O7 C15 O8 126.0(5) . .
O7 C15 C16 117.9(5) . .
O8 C15 C16 116.0(6) . .
C18 C16 C17 120.9(6) . .
C18 C16 C15 121.4(6) . .
C17 C16 C15 117.6(6) . .
C16 C17 C19 121.4(8) . .
C16 C17 H17A 119.3 . .
C19 C17 H17A 119.3 . .
C16 C18 C20 116.3(6) . .
C16 C18 H18A 121.9 . .
C20 C18 H18A 121.9 . .
C21 C19 C17 118.2(7) . .
C21 C19 H19A 120.9 . .
C17 C19 H19A 120.9 . .
C21 C20 C18 123.0(6) . .
C21 C20 S2 111.6(5) . .
C18 C20 S2 125.4(5) . .
C20 C21 C19 120.1(7) . .
C20 C21 C22 113.1(6) . .
C19 C21 C22 126.8(6) . .
C23 C22 C24 121.2(7) . .
C23 C22 C21 128.3(6) . .
C24 C22 C21 110.5(6) . .
C22 C23 C25 118.3(7) . .
C22 C23 H23A 120.9 . .
C25 C23 H23A 120.9 . .
C22 C24 C26 122.1(6) . .
C22 C24 S2 112.8(5) . .
C26 C24 S2 125.0(5) . .
C23 C25 C27 121.8(7) . .
C23 C25 H25A 119.1 . .
C27 C25 H25A 119.1 . .
C27 C26 C24 115.8(6) . .
C27 C26 H26A 122.1 . .
C24 C26 H26A 122.1 . .
C26 C27 C25 120.8(6) . .
C26 C27 C28 120.4(5) . .
C25 C27 C28 118.8(5) . .
O12 C28 O11 122.9(5) . .
O12 C28 C27 118.9(5) . .
O11 C28 C27 118.2(5) . .
O12 C28 Eu1 49.0(3) . 1_565
O11 C28 Eu1 74.1(3) . 1_565
C27 C28 Eu1 167.1(4) . 1_565
O14 C29 O13 122.9(6) . .
O14 C29 C30 119.1(6) . .
O13 C29 C30 118.0(5) . .
C31 C30 C32 121.1(6) . .
C31 C30 C29 119.5(6) . .
C32 C30 C29 119.5(5) . .
C30 C31 C33 117.5(6) . .
C30 C31 H31A 121.3 . .
C33 C31 H31A 121.3 . .
C34 C32 C30 120.9(6) . .
C34 C32 H32A 119.5 . .
C30 C32 H32A 119.5 . .
C31 C33 C35 122.3(6) . .
C31 C33 S3 126.2(5) . .
C35 C33 S3 111.4(4) . .
C32 C34 C35 119.4(6) . .
C32 C34 H34A 120.3 . .
C35 C34 H34A 120.3 . .
C34 C35 C33 118.8(5) . .
C34 C35 C36 129.4(6) . .
C33 C35 C36 111.8(5) . .
C37 C36 C38 120.3(5) . .
C37 C36 C35 112.8(5) . .
C38 C36 C35 126.8(5) . .
C36 C37 C39 122.3(5) . .
C36 C37 S3 111.9(4) . .
C39 C37 S3 125.8(5) . .
C40 C38 C36 118.4(5) . .
C40 C38 H38A 120.8 . .
C36 C38 H38A 120.8 . .
C41 C39 C37 117.6(5) . .
C41 C39 H39A 121.2 . .
C37 C39 H39A 121.2 . .
C38 C40 C41 121.3(5) . .
C38 C40 H40A 119.3 . .
C41 C40 H40A 119.3 . .
C39 C41 C40 120.0(5) . .
C39 C41 C42 120.0(5) . .
C40 C41 C42 119.9(5) . .
O17 C42 O18 121.6(5) . .
O17 C42 C41 120.4(5) . .
O18 C42 C41 118.0(5) . .
O17 C42 Eu2 63.5(3) . 3_545
O18 C42 Eu2 58.7(3) . 3_545
C41 C42 Eu2 172.8(4) . 3_545
O19 C43 N2 125.8(7) . .
O19 C43 H43A 117.1 . .
N2 C43 H43A 117.1 . .
N2 C44 H44A 109.5 . .
N2 C44 H44B 109.5 . .
H44A C44 H44B 109.5 . .
N2 C44 H44C 109.5 . .
H44A C44 H44C 109.5 . .
H44B C44 H44C 109.5 . .
N2 C45 H45A 109.5 . .
N2 C45 H45B 109.5 . .
H45A C45 H45B 109.5 . .
N2 C45 H45C 109.5 . .
H45A C45 H45C 109.5 . .
H45B C45 H45C 109.5 . .
O20 C46 N1 125.8(6) . .
O20 C46 H46A 117.1 . .
N1 C46 H46A 117.1 . .
N1 C47 H47A 109.5 . .
N1 C47 H47B 109.5 . .
H47A C47 H47B 109.5 . .
N1 C47 H47C 109.5 . .
H47A C47 H47C 109.5 . .
H47B C47 H47C 109.5 . .
N1 C48 H48A 109.5 . .
N1 C48 H48B 109.5 . .
H48A C48 H48B 109.5 . .
N1 C48 H48C 109.5 . .
H48A C48 H48C 109.5 . .
H48B C48 H48C 109.5 . .
O22 C49 N3 126.9(9) . .
O22 C49 H49A 116.6 . .
N3 C49 H49A 116.6 . .
N3 C50 H50A 109.5 . .
N3 C50 H50B 109.5 . .
H50A C50 H50B 109.5 . .
N3 C50 H50C 109.5 . .
H50A C50 H50C 109.5 . .
H50B C50 H50C 109.5 . .
N3 C51 H51A 109.5 . .
N3 C51 H51B 109.5 . .
H51A C51 H51B 109.5 . .
N3 C51 H51C 109.5 . .
H51A C51 H51C 109.5 . .
H51B C51 H51C 109.5 . .
O21 C52 N4 123.7(11) . .
O21 C52 H52A 118.2 . .
N4 C52 H52A 118.2 . .
N4 C53 H53A 109.5 . .
N4 C53 H53B 109.5 . .
H53A C53 H53B 109.5 . .
N4 C53 H53C 109.5 . .
H53A C53 H53C 109.5 . .
H53B C53 H53C 109.5 . .
N4 C54 H54A 109.5 . .
N4 C54 H54B 109.5 . .
H54A C54 H54B 109.5 . .
N4 C54 H54C 109.5 . .
H54A C54 H54C 109.5 . .
H54B C54 H54C 109.5 . .
C46 N1 C47 124.8(7) . .
C46 N1 C48 117.3(6) . .
C47 N1 C48 117.8(6) . .
C43 N2 C44 122.6(8) . .
C43 N2 C45 119.7(7) . .
C44 N2 C45 117.6(7) . .
C49 N3 C51 120.1(8) . .
C49 N3 C50 121.1(10) . .
C51 N3 C50 118.8(9) . .
C53 N4 C52 115.3(11) . .
C53 N4 C54 128.2(11) . .
C52 N4 C54 114.6(12) . .
C1 O1 Eu2 134.2(4) . .
C1 O2 Eu1 149.0(4) . .
C14 O5 Eu2 132.7(4) . 6_565
C14 O6 Eu1 136.5(4) . 6_565
C15 O7 Eu2 125.1(4) . .
C15 O8 Eu1 154.8(4) . .
C28 O11 Eu2 171.2(4) . 1_565
C28 O11 Eu1 82.2(3) . 1_565
Eu2 O11 Eu1 105.84(14) 1_565 1_565
C28 O12 Eu1 108.6(4) . 1_565
C29 O13 Eu1 92.6(3) . .
C29 O14 Eu1 90.6(4) . .
C42 O17 Eu2 90.2(3) . 3_545
C42 O18 Eu2 94.8(3) . 3_545
C43 O19 Eu2 136.7(5) . .
C46 O20 Eu2 126.9(4) . .
C52 O21 Eu1 132.5(6) . .
C49 O22 Eu1 134.8(6) . .

loop_
_geom_bond_atom_site_label_1
_geom_bond_atom_site_label_2
_geom_bond_distance
_geom_bond_site_symmetry_2
Eu1 O2 2.327(4) .
Eu1 O8 2.332(4) .
Eu1 O6 2.378(4) 6_566
Eu1 O21 2.417(5) .
Eu1 O13 2.443(4) .
Eu1 O22 2.457(4) .
Eu1 O12 2.468(4) 1_545
Eu1 O14 2.498(4) .
Eu1 O11 3.008(4) 1_545
Eu1 C28 3.098(6) 1_545
Eu1 Eu2 4.2708(4) .
Eu2 O11 2.320(4) 1_545
Eu2 O5 2.353(4) 6_566
Eu2 O7 2.358(4) .
Eu2 O1 2.400(4) .
Eu2 O19 2.409(4) .
Eu2 O18 2.417(4) 3_455
Eu2 O20 2.461(4) .
Eu2 O17 2.523(4) 3_455
Eu2 C42 2.820(6) 3_455
S1 O4 1.428(6) .
S1 O3 1.439(5) .
S1 C9 1.760(6) .
S1 C5 1.765(6) .
S2 O10 1.423(5) .
S2 O9 1.463(6) .
S2 C24 1.749(6) .
S2 C20 1.767(7) .
S3 O16 1.441(5) .
S3 O15 1.443(5) .
S3 C33 1.755(6) .
S3 C37 1.761(6) .
C1 O1 1.247(7) .
C1 O2 1.253(7) .
C1 C2 1.501(8) .
C2 C3 1.382(8) .
C2 C4 1.411(9) .
C3 C5 1.385(8) .
C3 H3A 0.9500 .
C4 C6 1.360(8) .
C4 H4A 0.9500 .
C5 C7 1.368(8) .
C6 C7 1.395(8) .
C6 H6A 0.9500 .
C7 C8 1.479(8) .
C8 C9 1.395(8) .
C8 C10 1.396(8) .
C9 C11 1.372(8) .
C10 C12 1.373(8) .
C10 H10A 0.9500 .
C11 C13 1.383(8) .
C11 H11A 0.9500 .
C12 C13 1.397(8) .
C12 H12A 0.9500 .
C13 C14 1.497(8) .
C14 O6 1.253(7) .
C14 O5 1.263(7) .
C15 O7 1.252(7) .
C15 O8 1.255(7) .
C15 C16 1.504(8) .
C16 C18 1.367(9) .
C16 C17 1.383(9) .
C17 C19 1.397(11) .
C17 H17A 0.9500 .
C18 C20 1.419(9) .
C18 H18A 0.9500 .
C19 C21 1.365(10) .
C19 H19A 0.9500 .
C20 C21 1.357(9) .
C21 C22 1.512(10) .
C22 C23 1.350(10) .
C22 C24 1.379(9) .
C23 C25 1.363(10) .
C23 H23A 0.9500 .
C24 C26 1.406(9) .
C25 C27 1.399(9) .
C25 H25A 0.9500 .
C26 C27 1.382(8) .
C26 H26A 0.9500 .
C27 C28 1.514(8) .
C28 O12 1.243(7) .
C28 O11 1.255(6) .
C28 Eu1 3.098(6) 1_565
C29 O14 1.245(7) .
C29 O13 1.269(7) .
C29 C30 1.516(8) .
C30 C31 1.386(8) .
C30 C32 1.386(9) .
C31 C33 1.392(8) .
C31 H31A 0.9500 .
C32 C34 1.384(8) .
C32 H32A 0.9500 .
C33 C35 1.397(8) .
C34 C35 1.391(9) .
C34 H34A 0.9500 .
C35 C36 1.482(8) .
C36 C37 1.365(8) .
C36 C38 1.388(8) .
C37 C39 1.393(8) .
C38 C40 1.378(8) .
C38 H38A 0.9500 .
C39 C41 1.389(8) .
C39 H39A 0.9500 .
C40 C41 1.399(8) .
C40 H40A 0.9500 .
C41 C42 1.489(8) .
C42 O17 1.254(7) .
C42 O18 1.267(7) .
C42 Eu2 2.820(6) 3_545
C43 O19 1.227(8) .
C43 N2 1.303(8) .
C43 H43A 0.9500 .
C44 N2 1.436(11) .
C44 H44A 0.9800 .
C44 H44B 0.9800 .
C44 H44C 0.9800 .
C45 N2 1.480(11) .
C45 H45A 0.9800 .
C45 H45B 0.9800 .
C45 H45C 0.9800 .
C46 O20 1.223(7) .
C46 N1 1.311(8) .
C46 H46A 0.9500 .
C47 N1 1.433(10) .
C47 H47A 0.9800 .
C47 H47B 0.9800 .
C47 H47C 0.9800 .
C48 N1 1.461(10) .
C48 H48A 0.9800 .
C48 H48B 0.9800 .
C48 H48C 0.9800 .
C49 O22 1.191(9) .
C49 N3 1.335(10) .
C49 H49A 0.9500 .
C50 N3 1.460(12) .
C50 H50A 0.9800 .
C50 H50B 0.9800 .
C50 H50C 0.9800 .
C51 N3 1.418(13) .
C51 H51A 0.9800 .
C51 H51B 0.9800 .
C51 H51C 0.9800 .
C52 O21 1.166(12) .
C52 N4 1.407(13) .
C52 H52A 0.9500 .
C53 N4 1.382(16) .
C53 H53A 0.9800 .
C53 H53B 0.9800 .
C53 H53C 0.9800 .
C54 N4 1.541(17) .
C54 H54A 0.9800 .
C54 H54B 0.9800 .
C54 H54C 0.9800 .
O5 Eu2 2.353(4) 6_565
O6 Eu1 2.378(4) 6_565
O11 Eu2 2.320(4) 1_565
O11 Eu1 3.008(4) 1_565
O12 Eu1 2.468(4) 1_565
O17 Eu2 2.523(4) 3_545
O18 Eu2 2.417(4) 3_545

loop_
_platon_squeeze_void_nr
_platon_squeeze_void_average_x
_platon_squeeze_void_average_y
_platon_squeeze_void_average_z
_platon_squeeze_void_volume
_platon_squeeze_void_count_electrons
_platon_squeeze_void_content
1 0.002 -0.008 -0.021 4686 1245 ' '
